data_7022398
loop_
_publ_author_name
'Li, Qinghai'
'Zhou, Shuangliu'
'Wang, Shaowu'
'Zhu, Xiancui'
'Zhang, Lijun'
'Feng, Zhijun'
'Guo, Liping'
'Wang, Fenhua'
'Wei, Yun'

_publ_section_title
;
 Dehydrogenation of secondary amines: synthesis, and characterization of
 rare-earth metal complexes incorporating imino- or amido-functionalized
 pyrrolyl ligands.
;
_journal_issue 8
_journal_name_full 'Dalton transactions (Cambridge, England : 2003)'
_journal_page_first 2861
_journal_page_last 2869
_journal_paper_doi 10.1039/c2dt32513f
_journal_volume 42
_journal_year 2013
_chemical_formula_sum 'C32 H60 Er N5 Si2'
_chemical_formula_weight 738.29
_chemical_name_systematic
;
?
;
_space_group_IT_number 15
_symmetry_cell_setting monoclinic
_symmetry_space_group_name_Hall '-C 2yc'
_symmetry_space_group_name_H-M 'C 1 2/c 1'
_atom_sites_solution_hydrogens geom
_atom_sites_solution_primary direct
_atom_sites_solution_secondary difmap
_audit_creation_method SHELXL-97
_cell_angle_alpha 90.00
_cell_angle_beta 99.0760(10)
_cell_angle_gamma 90.00
_cell_formula_units_Z 4
_cell_length_a 16.3623(12)
_cell_length_b 16.8981(13)
_cell_length_c 13.8066(10)
_cell_measurement_reflns_used 7632
_cell_measurement_temperature 293(2)
_cell_measurement_theta_max 26.93
_cell_measurement_theta_min 2.16
_cell_volume 3769.6(5)
_computing_cell_refinement 'Bruker SMART'
_computing_data_collection 'Bruker SMART'
_computing_data_reduction 'Bruker SAINT'
_computing_molecular_graphics SHELXTL
_computing_publication_material SHELXTL
_computing_structure_refinement 'SHELXL-97 (Sheldrick, 1997)'
_computing_structure_solution 'SHELXS-97 (Sheldrick, 1990)'
_diffrn_ambient_temperature 293(2)
_diffrn_measured_fraction_theta_full 0.998
_diffrn_measured_fraction_theta_max 0.998
_diffrn_measurement_device_type 'Bruker APEX II area detector'
_diffrn_radiation_monochromator graphite
_diffrn_radiation_source 'fine-focus sealed tube'
_diffrn_radiation_type MoK\a
_diffrn_radiation_wavelength 0.71073
_diffrn_reflns_av_R_equivalents 0.0311
_diffrn_reflns_av_sigmaI/netI 0.0286
_diffrn_reflns_limit_h_max 20
_diffrn_reflns_limit_h_min -20
_diffrn_reflns_limit_k_max 20
_diffrn_reflns_limit_k_min -20
_diffrn_reflns_limit_l_max 14
_diffrn_reflns_limit_l_min -17
_diffrn_reflns_number 14472
_diffrn_reflns_theta_full 26.00
_diffrn_reflns_theta_max 26.00
_diffrn_reflns_theta_min 1.74
_exptl_absorpt_coefficient_mu 2.316
_exptl_absorpt_correction_T_max 0.7083
_exptl_absorpt_correction_T_min 0.5736
_exptl_absorpt_correction_type multi-scan
_exptl_absorpt_process_details 'SADABS; Bruker, 2000'
_exptl_crystal_colour reddish
_exptl_crystal_density_diffrn 1.301
_exptl_crystal_density_method 'not measured'
_exptl_crystal_description block
_exptl_crystal_F_000 1532
_exptl_crystal_size_max 0.27
_exptl_crystal_size_mid 0.20
_exptl_crystal_size_min 0.16
_refine_diff_density_max 0.747
_refine_diff_density_min -0.484
_refine_diff_density_rms 0.064
_refine_ls_extinction_method none
_refine_ls_goodness_of_fit_ref 1.029
_refine_ls_hydrogen_treatment constr
_refine_ls_matrix_type full
_refine_ls_number_parameters 191
_refine_ls_number_reflns 3703
_refine_ls_number_restraints 0
_refine_ls_restrained_S_all 1.029
_refine_ls_R_factor_all 0.0324
_refine_ls_R_factor_gt 0.0251
_refine_ls_shift/su_max 0.001
_refine_ls_shift/su_mean 0.000
_refine_ls_structure_factor_coef Fsqd
_refine_ls_weighting_details 'calc w=1/[\s^2^(Fo^2^)+(0.0288P)^2^+2.4975P] where P=(Fo^2^+2Fc^2^)/3'
_refine_ls_weighting_scheme calc
_refine_ls_wR_factor_gt 0.0549
_refine_ls_wR_factor_ref 0.0583
_reflns_number_gt 3255
_reflns_number_total 3703
_reflns_threshold_expression >2sigma(I)
_cod_data_source_file c2dt32513f.txt
_cod_data_source_block 4c
_cod_depositor_comments
;
The following automatic conversions were performed:

'_symmetry_cell_setting' value 'Monoclinic' changed to 'monoclinic'
according to /home/saulius/struct/CIF-dictionaries/cif_core.dic
dictionary named 'cif_core.dic' version 2.4.2 from 2011-04-26.

Automatic conversion script
Id: cif_fix_values 1891 2012-01-12 08:04:46Z andrius 
;
_cod_original_sg_symbol_H-M C2/c
_cod_database_code 7022398

loop_
_symmetry_equiv_pos_as_xyz
'x, y, z'
'-x, y, -z+1/2'
'x+1/2, y+1/2, z'
'-x+1/2, y+1/2, -z+1/2'
'-x, -y, -z'
'x, -y, z-1/2'
'-x+1/2, -y+1/2, -z'
'x+1/2, -y+1/2, z-1/2'

loop_
_atom_site_label
_atom_site_type_symbol
_atom_site_fract_x
_atom_site_fract_y
_atom_site_fract_z
_atom_site_U_iso_or_equiv
_atom_site_adp_type
_atom_site_occupancy
_atom_site_symmetry_multiplicity
_atom_site_calc_flag
_atom_site_refinement_flags
Er1 Er 0.5000 0.296631(11) 0.2500 0.03891(7) Uani 1 2 d S
Si1 Si 0.40924(6) 0.11431(5) 0.25358(7) 0.0535(2) Uani 1 1 d .
N1 N 0.44617(17) 0.30573(14) 0.4011(2) 0.0502(6) Uani 1 1 d .
N2 N 0.38948(15) 0.38987(15) 0.22227(19) 0.0479(6) Uani 1 1 d .
N3 N 0.5000 0.1651(2) 0.2500 0.0461(8) Uani 1 2 d S
C1 C 0.5929(3) 0.2259(3) 0.4906(3) 0.0827(13) Uani 1 1 d .
H1A H 0.5727 0.1849 0.4450 0.124 Uiso 1 1 calc R
H1B H 0.6425 0.2083 0.5315 0.124 Uiso 1 1 calc R
H1C H 0.6046 0.2724 0.4553 0.124 Uiso 1 1 calc R
C2 C 0.5092(4) 0.1697(3) 0.6112(3) 0.113(2) Uani 1 1 d .
H2A H 0.4898 0.1283 0.5658 0.170 Uiso 1 1 calc R
H2B H 0.4675 0.1818 0.6506 0.170 Uiso 1 1 calc R
H2C H 0.5587 0.1527 0.6528 0.170 Uiso 1 1 calc R
C3 C 0.5621(3) 0.3087(3) 0.6299(3) 0.0944(15) Uani 1 1 d .
H3A H 0.6084 0.2877 0.6738 0.142 Uiso 1 1 calc R
H3B H 0.5194 0.3239 0.6666 0.142 Uiso 1 1 calc R
H3C H 0.5795 0.3541 0.5967 0.142 Uiso 1 1 calc R
C4 C 0.5282(3) 0.2448(2) 0.5536(3) 0.0716(11) Uani 1 1 d .
C5 C 0.4503(3) 0.27640(19) 0.4937(3) 0.0606(10) Uani 1 1 d .
C6 C 0.3748(3) 0.2892(2) 0.5269(3) 0.0828(14) Uani 1 1 d .
H6 H 0.3621 0.2735 0.5873 0.099 Uiso 1 1 calc R
C7 C 0.3232(3) 0.3284(3) 0.4561(4) 0.0797(12) Uani 1 1 d .
H7 H 0.2693 0.3446 0.4587 0.096 Uiso 1 1 calc R
C8 C 0.3679(2) 0.3393(2) 0.3783(3) 0.0576(9) Uani 1 1 d .
C9 C 0.34431(19) 0.38217(19) 0.2922(3) 0.0558(8) Uani 1 1 d .
H9 H 0.2930 0.4071 0.2837 0.067 Uiso 1 1 calc R
C10 C 0.3626(2) 0.45188(19) 0.1450(3) 0.0548(8) Uani 1 1 d .
C11 C 0.3453(3) 0.5301(2) 0.1954(3) 0.0772(12) Uani 1 1 d .
H11A H 0.3933 0.5450 0.2412 0.116 Uiso 1 1 calc R
H11B H 0.2991 0.5233 0.2295 0.116 Uiso 1 1 calc R
H11C H 0.3330 0.5708 0.1468 0.116 Uiso 1 1 calc R
C12 C 0.2850(3) 0.4249(3) 0.0771(3) 0.0897(14) Uani 1 1 d .
H12A H 0.2701 0.4637 0.0266 0.135 Uiso 1 1 calc R
H12B H 0.2405 0.4188 0.1142 0.135 Uiso 1 1 calc R
H12C H 0.2956 0.3752 0.0478 0.135 Uiso 1 1 calc R
C13 C 0.4331(2) 0.4659(2) 0.0891(3) 0.0736(11) Uani 1 1 d .
H13A H 0.4809 0.4832 0.1335 0.110 Uiso 1 1 calc R
H13B H 0.4177 0.5058 0.0401 0.110 Uiso 1 1 calc R
H13C H 0.4458 0.4176 0.0579 0.110 Uiso 1 1 calc R
C15 C 0.3172(2) 0.1797(2) 0.2173(3) 0.0723(11) Uani 1 1 d .
H15A H 0.3067 0.2095 0.2733 0.108 Uiso 1 1 calc R
H15B H 0.2697 0.1478 0.1935 0.108 Uiso 1 1 calc R
H15C H 0.3278 0.2153 0.1666 0.108 Uiso 1 1 calc R
C14 C 0.4000(3) 0.0759(3) 0.3782(3) 0.0932(15) Uani 1 1 d .
H14A H 0.4482 0.0453 0.4029 0.140 Uiso 1 1 calc R
H14B H 0.3516 0.0433 0.3742 0.140 Uiso 1 1 calc R
H14C H 0.3954 0.1196 0.4216 0.140 Uiso 1 1 calc R
C16 C 0.3935(3) 0.0270(2) 0.1680(3) 0.0826(13) Uani 1 1 d .
H16A H 0.4001 0.0435 0.1032 0.124 Uiso 1 1 calc R
H16B H 0.3388 0.0061 0.1668 0.124 Uiso 1 1 calc R
H16C H 0.4335 -0.0132 0.1904 0.124 Uiso 1 1 calc R

loop_
_atom_site_aniso_label
_atom_site_aniso_U_11
_atom_site_aniso_U_22
_atom_site_aniso_U_33
_atom_site_aniso_U_23
_atom_site_aniso_U_13
_atom_site_aniso_U_12
Er1 0.03985(10) 0.03171(10) 0.04712(12) 0.000 0.01286(8) 0.000
Si1 0.0594(5) 0.0387(5) 0.0621(6) -0.0024(4) 0.0086(4) -0.0110(4)
N1 0.0601(16) 0.0412(15) 0.0531(16) -0.0044(12) 0.0210(13) -0.0084(12)
N2 0.0443(13) 0.0385(14) 0.0612(17) -0.0075(12) 0.0093(12) 0.0002(11)
N3 0.055(2) 0.0291(18) 0.055(2) 0.000 0.0098(17) 0.000
C1 0.102(3) 0.082(3) 0.059(3) 0.002(2) -0.001(2) 0.021(2)
C2 0.190(6) 0.078(3) 0.067(3) 0.024(3) 0.004(3) -0.034(4)
C3 0.134(4) 0.088(3) 0.061(3) -0.017(2) 0.016(3) -0.028(3)
C4 0.113(3) 0.057(2) 0.045(2) 0.0020(17) 0.012(2) -0.014(2)
C5 0.091(3) 0.0451(19) 0.053(2) -0.0072(15) 0.032(2) -0.0189(17)
C6 0.114(4) 0.077(3) 0.071(3) -0.006(2) 0.057(3) -0.024(3)
C7 0.075(3) 0.077(3) 0.099(3) -0.020(3) 0.051(3) -0.018(2)
C8 0.060(2) 0.0460(19) 0.073(2) -0.0126(17) 0.0296(18) -0.0104(16)
C9 0.0431(16) 0.0443(18) 0.082(3) -0.0134(18) 0.0159(17) 0.0014(14)
C10 0.0485(17) 0.0453(18) 0.068(2) -0.0040(16) -0.0001(16) 0.0093(14)
C11 0.095(3) 0.049(2) 0.087(3) -0.003(2) 0.014(2) 0.022(2)
C12 0.076(3) 0.090(3) 0.093(3) -0.009(3) -0.019(2) 0.012(2)
C13 0.079(3) 0.064(2) 0.080(3) 0.020(2) 0.020(2) 0.022(2)
C15 0.057(2) 0.057(2) 0.105(3) -0.007(2) 0.019(2) -0.0103(17)
C14 0.090(3) 0.102(3) 0.087(3) 0.016(3) 0.014(2) -0.046(3)
C16 0.087(3) 0.053(2) 0.103(3) -0.022(2) 0.001(2) -0.013(2)

loop_
_atom_type_symbol
_atom_type_description
_atom_type_scat_dispersion_real
_atom_type_scat_dispersion_imag
_atom_type_scat_source
C C 0.0033 0.0016 'International Tables Vol C Tables 4.2.6.8 and 6.1.1.4'
Er Er -0.2586 4.9576 'International Tables Vol C Tables 4.2.6.8 and 6.1.1.4'
N N 0.0061 0.0033 'International Tables Vol C Tables 4.2.6.8 and 6.1.1.4'
Si Si 0.0817 0.0704 'International Tables Vol C Tables 4.2.6.8 and 6.1.1.4'
H H 0.0000 0.0000 'International Tables Vol C Tables 4.2.6.8 and 6.1.1.4'

loop_
_geom_angle_atom_site_label_1
_geom_angle_atom_site_label_2
_geom_angle_atom_site_label_3
_geom_angle
_geom_angle_site_symmetry_1
_geom_angle_site_symmetry_3
N3 Er1 N2 131.38(6) . 2_655
N3 Er1 N2 131.38(6) . .
N2 Er1 N2 97.24(12) 2_655 .
N3 Er1 N1 93.68(6) . .
N2 Er1 N1 101.05(9) 2_655 .
N2 Er1 N1 73.94(9) . .
N3 Er1 N1 93.68(6) . 2_655
N2 Er1 N1 73.94(9) 2_655 2_655
N2 Er1 N1 101.05(9) . 2_655
N1 Er1 N1 172.63(12) . 2_655
N3 Si1 C14 113.28(14) . .
N3 Si1 C15 111.07(15) . .
C14 Si1 C15 105.8(2) . .
N3 Si1 C16 113.94(16) . .
C14 Si1 C16 106.5(2) . .
C15 Si1 C16 105.66(19) . .
C5 N1 C8 105.5(3) . .
C5 N1 Er1 145.5(2) . .
C8 N1 Er1 106.3(2) . .
C9 N2 C10 117.0(3) . .
C9 N2 Er1 108.5(2) . .
C10 N2 Er1 134.5(2) . .
Si1 N3 Si1 120.2(2) . 2_655
Si1 N3 Er1 119.88(10) . .
Si1 N3 Er1 119.88(10) 2_655 .
C4 C1 H1A 109.5 . .
C4 C1 H1B 109.5 . .
H1A C1 H1B 109.5 . .
C4 C1 H1C 109.5 . .
H1A C1 H1C 109.5 . .
H1B C1 H1C 109.5 . .
C4 C2 H2A 109.5 . .
C4 C2 H2B 109.5 . .
H2A C2 H2B 109.5 . .
C4 C2 H2C 109.5 . .
H2A C2 H2C 109.5 . .
H2B C2 H2C 109.5 . .
C4 C3 H3A 109.5 . .
C4 C3 H3B 109.5 . .
H3A C3 H3B 109.5 . .
C4 C3 H3C 109.5 . .
H3A C3 H3C 109.5 . .
H3B C3 H3C 109.5 . .
C5 C4 C1 111.8(3) . .
C5 C4 C3 108.0(4) . .
C1 C4 C3 109.4(4) . .
C5 C4 C2 110.5(4) . .
C1 C4 C2 109.7(4) . .
C3 C4 C2 107.4(3) . .
N1 C5 C6 109.6(4) . .
N1 C5 C4 123.8(3) . .
C6 C5 C4 126.2(4) . .
C7 C6 C5 108.7(4) . .
C7 C6 H6 125.7 . .
C5 C6 H6 125.7 . .
C6 C7 C8 106.0(4) . .
C6 C7 H7 127.0 . .
C8 C7 H7 127.0 . .
N1 C8 C9 121.8(3) . .
N1 C8 C7 110.2(4) . .
C9 C8 C7 127.8(4) . .
N2 C9 C8 124.5(3) . .
N2 C9 H9 117.7 . .
C8 C9 H9 117.7 . .
N2 C10 C13 108.0(3) . .
N2 C10 C12 110.4(3) . .
C13 C10 C12 111.3(3) . .
N2 C10 C11 109.3(3) . .
C13 C10 C11 107.9(3) . .
C12 C10 C11 109.9(3) . .
C10 C11 H11A 109.5 . .
C10 C11 H11B 109.5 . .
H11A C11 H11B 109.5 . .
C10 C11 H11C 109.5 . .
H11A C11 H11C 109.5 . .
H11B C11 H11C 109.5 . .
C10 C12 H12A 109.5 . .
C10 C12 H12B 109.5 . .
H12A C12 H12B 109.5 . .
C10 C12 H12C 109.5 . .
H12A C12 H12C 109.5 . .
H12B C12 H12C 109.5 . .
C10 C13 H13A 109.5 . .
C10 C13 H13B 109.5 . .
H13A C13 H13B 109.5 . .
C10 C13 H13C 109.5 . .
H13A C13 H13C 109.5 . .
H13B C13 H13C 109.5 . .
Si1 C15 H15A 109.5 . .
Si1 C15 H15B 109.5 . .
H15A C15 H15B 109.5 . .
Si1 C15 H15C 109.5 . .
H15A C15 H15C 109.5 . .
H15B C15 H15C 109.5 . .
Si1 C14 H14A 109.5 . .
Si1 C14 H14B 109.5 . .
H14A C14 H14B 109.5 . .
Si1 C14 H14C 109.5 . .
H14A C14 H14C 109.5 . .
H14B C14 H14C 109.5 . .
Si1 C16 H16A 109.5 . .
Si1 C16 H16B 109.5 . .
H16A C16 H16B 109.5 . .
Si1 C16 H16C 109.5 . .
H16A C16 H16C 109.5 . .
H16B C16 H16C 109.5 . .

loop_
_geom_bond_atom_site_label_1
_geom_bond_atom_site_label_2
_geom_bond_distance
_geom_bond_site_symmetry_2
Er1 N3 2.223(3) .
Er1 N2 2.383(2) 2_655
Er1 N2 2.383(2) .
Er1 N1 2.393(3) .
Er1 N1 2.393(3) 2_655
Si1 N3 1.7226(19) .
Si1 C14 1.867(4) .
Si1 C15 1.872(4) .
Si1 C16 1.882(4) .
N1 C5 1.364(4) .
N1 C8 1.390(4) .
N2 C9 1.311(4) .
N2 C10 1.511(4) .
N3 Si1 1.7226(19) 2_655
C1 C4 1.505(6) .
C1 H1A 0.9600 .
C1 H1B 0.9600 .
C1 H1C 0.9600 .
C2 C4 1.556(6) .
C2 H2A 0.9600 .
C2 H2B 0.9600 .
C2 H2C 0.9600 .
C3 C4 1.549(5) .
C3 H3A 0.9600 .
C3 H3B 0.9600 .
C3 H3C 0.9600 .
C4 C5 1.504(6) .
C5 C6 1.399(6) .
C6 C7 1.358(7) .
C6 H6 0.9300 .
C7 C8 1.404(5) .
C7 H7 0.9300 .
C8 C9 1.394(5) .
C9 H9 0.9300 .
C10 C13 1.505(5) .
C10 C12 1.523(5) .
C10 C11 1.540(5) .
C11 H11A 0.9600 .
C11 H11B 0.9600 .
C11 H11C 0.9600 .
C12 H12A 0.9600 .
C12 H12B 0.9600 .
C12 H12C 0.9600 .
C13 H13A 0.9600 .
C13 H13B 0.9600 .
C13 H13C 0.9600 .
C15 H15A 0.9600 .
C15 H15B 0.9600 .
C15 H15C 0.9600 .
C14 H14A 0.9600 .
C14 H14B 0.9600 .
C14 H14C 0.9600 .
C16 H16A 0.9600 .
C16 H16B 0.9600 .
C16 H16C 0.9600 .

loop_
_geom_torsion_atom_site_label_1
_geom_torsion_atom_site_label_2
_geom_torsion_atom_site_label_3
_geom_torsion_atom_site_label_4
_geom_torsion
_geom_torsion_site_symmetry_1
_geom_torsion_site_symmetry_4
N3 Er1 N1 C5 42.6(4) . .
N2 Er1 N1 C5 -90.8(4) 2_655 .
N2 Er1 N1 C5 174.7(4) . .
N1 Er1 N1 C5 -137.4(4) 2_655 .
N3 Er1 N1 C8 -114.00(19) . .
N2 Er1 N1 C8 112.56(19) 2_655 .
N2 Er1 N1 C8 18.12(19) . .
N1 Er1 N1 C8 66.00(19) 2_655 .
N3 Er1 N2 C9 64.2(2) . .
N2 Er1 N2 C9 -115.8(2) 2_655 .
N1 Er1 N2 C9 -16.3(2) . .
N1 Er1 N2 C9 169.3(2) 2_655 .
N3 Er1 N2 C10 -115.5(2) . .
N2 Er1 N2 C10 64.5(2) 2_655 .
N1 Er1 N2 C10 164.0(3) . .
N1 Er1 N2 C10 -10.4(3) 2_655 .
C14 Si1 N3 Si1 79.11(19) . 2_655
C15 Si1 N3 Si1 -161.97(16) . 2_655
C16 Si1 N3 Si1 -42.78(16) . 2_655
C14 Si1 N3 Er1 -100.89(19) . .
C15 Si1 N3 Er1 18.03(16) . .
C16 Si1 N3 Er1 137.22(16) . .
N2 Er1 N3 Si1 165.92(9) 2_655 .
N2 Er1 N3 Si1 -14.08(9) . .
N1 Er1 N3 Si1 57.70(8) . .
N1 Er1 N3 Si1 -122.30(8) 2_655 .
N2 Er1 N3 Si1 -14.08(9) 2_655 2_655
N2 Er1 N3 Si1 165.92(9) . 2_655
N1 Er1 N3 Si1 -122.30(8) . 2_655
N1 Er1 N3 Si1 57.70(8) 2_655 2_655
C8 N1 C5 C6 1.9(4) . .
Er1 N1 C5 C6 -154.8(3) . .
C8 N1 C5 C4 -171.1(3) . .
Er1 N1 C5 C4 32.2(6) . .
C1 C4 C5 N1 -17.7(5) . .
C3 C4 C5 N1 102.7(4) . .
C2 C4 C5 N1 -140.2(4) . .
C1 C4 C5 C6 170.4(4) . .
C3 C4 C5 C6 -69.2(5) . .
C2 C4 C5 C6 48.0(5) . .
N1 C5 C6 C7 -1.4(5) . .
C4 C5 C6 C7 171.4(4) . .
C5 C6 C7 C8 0.3(5) . .
C5 N1 C8 C9 173.6(3) . .
Er1 N1 C8 C9 -19.9(4) . .
C5 N1 C8 C7 -1.7(4) . .
Er1 N1 C8 C7 164.8(2) . .
C6 C7 C8 N1 0.9(4) . .
C6 C7 C8 C9 -174.1(4) . .
C10 N2 C9 C8 -167.5(3) . .
Er1 N2 C9 C8 12.8(4) . .
N1 C8 C9 N2 5.5(5) . .
C7 C8 C9 N2 180.0(4) . .
C9 N2 C10 C13 165.2(3) . .
Er1 N2 C10 C13 -15.1(4) . .
C9 N2 C10 C12 -72.8(4) . .
Er1 N2 C10 C12 106.9(3) . .
C9 N2 C10 C11 48.2(4) . .
Er1 N2 C10 C11 -132.2(3) . .
